data_7215052
loop_
_publ_author_name
'Lamberts, Kevin'
'Porsche, Sven'
'Hentschel, Bernd'
'Kuhlen, Torsten'
'Englert, Ulli'

_publ_section_title
;
 An unusual linker and an unexpected node: CaCl2 dumbbells linked by
 proline to form square lattice networks
;
_journal_issue 16
_journal_name_full CrystEngComm
_journal_page_first 3305
_journal_paper_doi 10.1039/c3ce42357c
_journal_volume 16
_journal_year 2014
_chemical_formula_moiety 'C10 H22 Ca Cl2 N2 O6'
_chemical_formula_sum 'C10 H22 Ca Cl2 N2 O6'
_chemical_formula_weight 377.27
_space_group_crystal_system monoclinic
_space_group_IT_number 14
_space_group_name_Hall '-P 2yn'
_space_group_name_H-M_alt 'P 1 21/n 1'
_symmetry_space_group_name_Hall '-P 2yn'
_symmetry_space_group_name_H-M 'P 1 21/n 1'
_atom_sites_solution_hydrogens mixed
_audit_creation_method SHELXL-2013
_cell_angle_alpha 90
_cell_angle_beta 104.233(5)
_cell_angle_gamma 90
_cell_formula_units_Z 2
_cell_length_a 5.8720(19)
_cell_length_b 17.422(6)
_cell_length_c 7.957(3)
_cell_measurement_reflns_used 1477
_cell_measurement_temperature 100(2)
_cell_measurement_theta_max 24.92
_cell_measurement_theta_min 3.53
_cell_volume 789.0(5)
_computing_structure_refinement 'SHELXL-2013 (Sheldrick, 2013)'
_diffrn_ambient_temperature 100(2)
_diffrn_measured_fraction_theta_full 0.995
_diffrn_measured_fraction_theta_max 0.999
_diffrn_radiation_type MoK\a
_diffrn_radiation_wavelength 0.71073
_diffrn_reflns_av_R_equivalents 0.0655
_diffrn_reflns_av_unetI/netI 0.0727
_diffrn_reflns_Laue_measured_fraction_full 0.995
_diffrn_reflns_Laue_measured_fraction_max 0.999
_diffrn_reflns_limit_h_max 7
_diffrn_reflns_limit_h_min -7
_diffrn_reflns_limit_k_max 20
_diffrn_reflns_limit_k_min -20
_diffrn_reflns_limit_l_max 9
_diffrn_reflns_limit_l_min -9
_diffrn_reflns_number 8140
_diffrn_reflns_point_group_measured_fraction_full 0.995
_diffrn_reflns_point_group_measured_fraction_max 0.999
_diffrn_reflns_theta_full 25.242
_diffrn_reflns_theta_max 25.205
_diffrn_reflns_theta_min 2.338
_exptl_absorpt_coefficient_mu 0.763
_exptl_absorpt_correction_T_max 0.745
_exptl_absorpt_correction_T_min 0.634
_exptl_absorpt_correction_type multi-scan
_exptl_absorpt_process_details SADABS
_exptl_crystal_colour colourless
_exptl_crystal_density_diffrn 1.588
_exptl_crystal_description block
_exptl_crystal_F_000 396
_exptl_crystal_size_max 0.200
_exptl_crystal_size_mid 0.160
_exptl_crystal_size_min 0.060
_refine_diff_density_max 1.199
_refine_diff_density_min -0.386
_refine_diff_density_rms 0.117
_refine_ls_extinction_method none
_refine_ls_goodness_of_fit_ref 1.090
_refine_ls_hydrogen_treatment mixed
_refine_ls_matrix_type full
_refine_ls_number_parameters 109
_refine_ls_number_reflns 1418
_refine_ls_number_restraints 2
_refine_ls_restrained_S_all 1.089
_refine_ls_R_factor_all 0.0690
_refine_ls_R_factor_gt 0.0613
_refine_ls_shift/su_max 0.000
_refine_ls_shift/su_mean 0.000
_refine_ls_structure_factor_coef Fsqd
_refine_ls_weighting_details
;
 w=1/[\s^2^(Fo^2^)+(0.0600P)^2^+3.0000P]
 where P=(Fo^2^+2Fc^2^)/3
;
_refine_ls_weighting_scheme calc
_refine_ls_wR_factor_gt 0.1596
_refine_ls_wR_factor_ref 0.1633
_reflns_Friedel_coverage 0.000
_reflns_number_gt 1196
_reflns_number_total 1418
_reflns_threshold_expression 'I > 2\s(I)'
_cod_data_source_file c3ce42357c2.cif
_cod_data_source_block 1b
_cod_depositor_comments
;
The following automatic conversions were performed:

data name '_iucr_refine_instruction_details' was replaced with
'_iucr_refine_instructions_details' as specified in the replacement
file 'data/replacement-values/replacement_tags.lst'.

Automatic conversion script
Id: cif_correct_tags 9268 2022-04-12 08:56:07Z antanas 
;
_cod_original_cell_volume 789.0(4)
_cod_database_code 7215052
_shelx_space_group_comment
;
The symmetry employed for this shelxl refinement is uniquely defined
by the following loop, which should always be used as a source of
symmetry information in preference to the above space-group names.
They are only intended as comments.
;
_shelx_estimated_absorpt_t_min 0.862
_shelx_estimated_absorpt_t_max 0.956
_shelxl_version_number 2013-2

loop_
_space_group_symop_operation_xyz
'x, y, z'
'-x+1/2, y+1/2, -z+1/2'
'-x, -y, -z'
'x-1/2, -y-1/2, z-1/2'

loop_
_atom_site_label
_atom_site_type_symbol
_atom_site_fract_x
_atom_site_fract_y
_atom_site_fract_z
_atom_site_U_iso_or_equiv
_atom_site_adp_type
_atom_site_occupancy
_atom_site_site_symmetry_order
_atom_site_calc_flag
_atom_site_refinement_flags_posn
_atom_site_refinement_flags_adp
_atom_site_refinement_flags_occupancy
Ca1 Ca 0.0000 0.0000 0.0000 0.0122(4) Uani 1 2 d S . P
Cl1 Cl 0.2882(2) 0.12534(7) 0.03899(15) 0.0163(4) Uani 1 1 d . . .
O1 O 0.2859(6) -0.06245(19) 0.2169(4) 0.0161(8) Uani 1 1 d . . .
O2 O 0.1743(5) -0.0551(2) 0.4653(4) 0.0169(8) Uani 1 1 d . . .
O3 O 0.2136(6) -0.0537(2) -0.1836(4) 0.0217(8) Uani 1 1 d D . .
H3A H 0.344(8) -0.070(3) -0.131(7) 0.026 Uiso 1 1 d D U .
H3B H 0.201(10) -0.061(3) -0.287(5) 0.026 Uiso 1 1 d D U .
N1 N 0.7182(7) -0.1165(2) 0.3649(5) 0.0132(9) Uani 1 1 d D . .
H1A H 0.841(8) -0.086(3) 0.402(7) 0.016 Uiso 1 1 d D U .
H1B H 0.648(9) -0.103(3) 0.257(5) 0.016 Uiso 1 1 d D U .
C1 C 0.3163(8) -0.0721(2) 0.3761(6) 0.0120(10) Uani 1 1 d . . .
C2 C 0.5456(8) -0.1099(3) 0.4752(6) 0.0117(10) Uani 1 1 d . . .
H2 H 0.6164 -0.0792 0.5813 0.014 Uiso 1 1 calc R U .
C3 C 0.5074(8) -0.1928(3) 0.5271(6) 0.0160(10) Uani 1 1 d . . .
H3C H 0.4662 -0.1948 0.6404 0.019 Uiso 1 1 calc R U .
H3D H 0.3821 -0.2183 0.4385 0.019 Uiso 1 1 calc R U .
C4 C 0.7454(9) -0.2296(3) 0.5375(7) 0.0201(11) Uani 1 1 d . . .
H4A H 0.8622 -0.2138 0.6442 0.024 Uiso 1 1 calc R U .
H4B H 0.7340 -0.2863 0.5340 0.024 Uiso 1 1 calc R U .
C5 C 0.8081(9) -0.1983(3) 0.3766(7) 0.0181(11) Uani 1 1 d . . .
H5A H 0.9800 -0.1996 0.3893 0.022 Uiso 1 1 calc R U .
H5B H 0.7298 -0.2281 0.2725 0.022 Uiso 1 1 calc R U .

loop_
_atom_site_aniso_label
_atom_site_aniso_U_11
_atom_site_aniso_U_22
_atom_site_aniso_U_33
_atom_site_aniso_U_23
_atom_site_aniso_U_13
_atom_site_aniso_U_12
Ca1 0.0117(7) 0.0142(7) 0.0105(7) 0.0017(5) 0.0025(5) 0.0024(5)
Cl1 0.0177(6) 0.0143(6) 0.0172(6) 0.0007(4) 0.0052(5) 0.0012(5)
O1 0.0154(18) 0.0205(18) 0.0120(17) 0.0019(14) 0.0026(13) 0.0034(14)
O2 0.0114(17) 0.0225(19) 0.0180(17) -0.0020(14) 0.0059(14) 0.0017(13)
O3 0.0187(19) 0.034(2) 0.0125(17) -0.0003(16) 0.0039(15) 0.0081(16)
N1 0.011(2) 0.014(2) 0.014(2) 0.0016(16) 0.0030(17) 0.0008(16)
C1 0.012(2) 0.008(2) 0.016(2) -0.0015(18) 0.0020(19) -0.0006(17)
C2 0.013(2) 0.012(2) 0.010(2) -0.0014(17) 0.0042(18) -0.0004(18)
C3 0.017(3) 0.015(2) 0.017(3) 0.0032(19) 0.006(2) 0.0002(19)
C4 0.020(3) 0.014(3) 0.025(3) 0.003(2) 0.003(2) 0.005(2)
C5 0.014(2) 0.014(2) 0.026(3) -0.001(2) 0.005(2) 0.0042(19)

loop_
_atom_type_symbol
_atom_type_description
_atom_type_scat_dispersion_real
_atom_type_scat_dispersion_imag
_atom_type_scat_source
C C 0.0033 0.0016 'International Tables Vol C Tables 4.2.6.8 and 6.1.1.4'
H H 0.0000 0.0000 'International Tables Vol C Tables 4.2.6.8 and 6.1.1.4'
N N 0.0061 0.0033 'International Tables Vol C Tables 4.2.6.8 and 6.1.1.4'
O O 0.0106 0.0060 'International Tables Vol C Tables 4.2.6.8 and 6.1.1.4'
Cl Cl 0.1484 0.1585 'International Tables Vol C Tables 4.2.6.8 and 6.1.1.4'
Ca Ca 0.2262 0.3064 'International Tables Vol C Tables 4.2.6.8 and 6.1.1.4'

loop_
_geom_angle_atom_site_label_1
_geom_angle_atom_site_label_2
_geom_angle_atom_site_label_3
_geom_angle
_geom_angle_site_symmetry_1
_geom_angle_site_symmetry_3
O3 Ca1 O3 180.0(2) 3 .
O3 Ca1 O1 83.00(12) 3 3
O3 Ca1 O1 97.00(12) . 3
O3 Ca1 O1 97.00(12) 3 .
O3 Ca1 O1 83.00(12) . .
O1 Ca1 O1 180.00(19) 3 .
O3 Ca1 Cl1 91.25(10) 3 .
O3 Ca1 Cl1 88.75(10) . .
O1 Ca1 Cl1 91.37(9) 3 .
O1 Ca1 Cl1 88.63(9) . .
O3 Ca1 Cl1 88.75(10) 3 3
O3 Ca1 Cl1 91.25(10) . 3
O1 Ca1 Cl1 88.63(9) 3 3
O1 Ca1 Cl1 91.37(9) . 3
Cl1 Ca1 Cl1 180.00(3) . 3
C1 O1 Ca1 134.8(3) . .
C2 N1 C5 108.2(4) . .
O1 C1 O2 126.4(4) . .
O1 C1 C2 118.0(4) . .
O2 C1 C2 115.6(4) . .
N1 C2 C1 111.5(4) . .
N1 C2 C3 104.5(4) . .
C1 C2 C3 112.0(4) . .
C4 C3 C2 102.6(4) . .
C5 C4 C3 102.3(4) . .
N1 C5 C4 103.7(4) . .

loop_
_geom_bond_atom_site_label_1
_geom_bond_atom_site_label_2
_geom_bond_distance
_geom_bond_site_symmetry_2
Ca1 O3 2.342(4) 3
Ca1 O3 2.342(4) .
Ca1 O1 2.357(3) 3
Ca1 O1 2.357(3) .
Ca1 Cl1 2.7333(13) .
Ca1 Cl1 2.7333(13) 3
O1 C1 1.246(6) .
O2 C1 1.257(5) .
N1 C2 1.499(6) .
N1 C5 1.515(6) .
C1 C2 1.532(6) .
C2 C3 1.534(6) .
C3 C4 1.521(7) .
C4 C5 1.517(7) .
